data_7128484
loop_
_publ_author_name
'Dai, Zhen-Yao'
'Wang, Pu-Sheng'
'Gong, Liu-Zhu'

_publ_section_title
;
 Access to chiral \g-butenolides via palladium-catalyzed asymmetric
 allylic C-H alkylation of 1,4-dienes.
;
_journal_issue 55
_journal_name_full 'Chemical communications (Cambridge, England)'
_journal_page_first 6748
_journal_page_last 6751
_journal_paper_doi 10.1039/d1cc02295d
_journal_volume 57
_journal_year 2021
_chemical_absolute_configuration rmad
_chemical_formula_moiety 'C49 H34 F12 N3 O6 P'
_chemical_formula_sum 'C49 H34 F12 N3 O6 P'
_chemical_formula_weight 1019.76
_space_group_crystal_system monoclinic
_space_group_IT_number 4
_space_group_name_Hall 'P 2yb'
_space_group_name_H-M_alt 'P 1 21 1'
_atom_sites_solution_hydrogens geom
_atom_sites_solution_primary dual
_audit_creation_date 2019-01-15
_audit_creation_method
;
Olex2 1.2
(compiled 2018.05.29 svn.r3508 for OlexSys, GUI svn.r5506)
;
_audit_update_record
;
2020-01-17 deposited with the CCDC.	2021-06-10 downloaded from the CCDC.
;
_cell_angle_alpha 90
_cell_angle_beta 101.284(3)
_cell_angle_gamma 90
_cell_formula_units_Z 2
_cell_length_a 13.5180(7)
_cell_length_b 8.3701(4)
_cell_length_c 19.8041(11)
_cell_measurement_reflns_used 9953
_cell_measurement_temperature 170(2)
_cell_measurement_theta_max 53.95
_cell_measurement_theta_min 2.90
_cell_volume 2197.5(2)
_computing_cell_refinement 'SAINT v8.37A (Bruker, 2015)'
_computing_data_reduction 'SAINT v8.37A (Bruker, 2015)'
_computing_molecular_graphics 'Olex2 (Dolomanov et al., 2009)'
_computing_publication_material 'Olex2 (Dolomanov et al., 2009)'
_computing_structure_refinement 'ShelXL (Sheldrick, 2015)'
_computing_structure_solution 'ShelXT (Sheldrick, 2015)'
_diffrn_ambient_temperature 169.98
_diffrn_measured_fraction_theta_full 0.996
_diffrn_measured_fraction_theta_max 0.991
_diffrn_measurement_device_type 'Bruker D8 Venture'
_diffrn_measurement_method '\f and \w scans'
_diffrn_radiation_type GaK\a
_diffrn_radiation_wavelength 1.34139
_diffrn_reflns_av_R_equivalents 0.0522
_diffrn_reflns_av_unetI/netI 0.0592
_diffrn_reflns_Laue_measured_fraction_full 0.996
_diffrn_reflns_Laue_measured_fraction_max 0.991
_diffrn_reflns_limit_h_max 16
_diffrn_reflns_limit_h_min -16
_diffrn_reflns_limit_k_max 7
_diffrn_reflns_limit_k_min -10
_diffrn_reflns_limit_l_max 24
_diffrn_reflns_limit_l_min -24
_diffrn_reflns_number 23560
_diffrn_reflns_point_group_measured_fraction_full 0.889
_diffrn_reflns_point_group_measured_fraction_max 0.878
_diffrn_reflns_theta_full 53.594
_diffrn_reflns_theta_max 54.906
_diffrn_reflns_theta_min 2.900
_diffrn_standards_number 0
_exptl_absorpt_coefficient_mu 0.972
_exptl_absorpt_correction_T_max 0.7508
_exptl_absorpt_correction_T_min 0.5876
_exptl_absorpt_correction_type multi-scan
_exptl_absorpt_process_details
'SADABS-2016/2 (Bruker,2016/2) was used for absorption correction. wR2(int) was 0.1399 before and 0.0643 after correction. The Ratio of minimum to maximum transmission is 0.7826. The \l/2 correction factor is Not present.'
_exptl_crystal_colour colourless
_exptl_crystal_density_diffrn 1.541
_exptl_crystal_description prism
_exptl_crystal_F_000 1040
_exptl_crystal_size_max 0.15
_exptl_crystal_size_mid 0.03
_exptl_crystal_size_min 0.02
_refine_diff_density_max 1.364
_refine_diff_density_min -0.433
_refine_diff_density_rms 0.072
_refine_ls_abs_structure_details
;
 Flack x determined using 1793 quotients [(I+)-(I-)]/[(I+)+(I-)]
 (Parsons, Flack and Wagner, Acta Cryst. B69 (2013) 249-259).
;
_refine_ls_abs_structure_Flack 0.03(2)
_refine_ls_extinction_method none
_refine_ls_goodness_of_fit_ref 1.160
_refine_ls_hydrogen_treatment constr
_refine_ls_matrix_type full
_refine_ls_number_parameters 640
_refine_ls_number_reflns 7351
_refine_ls_number_restraints 1
_refine_ls_restrained_S_all 1.160
_refine_ls_R_factor_all 0.0905
_refine_ls_R_factor_gt 0.0638
_refine_ls_shift/su_max 0.000
_refine_ls_shift/su_mean 0.000
_refine_ls_structure_factor_coef Fsqd
_refine_ls_weighting_details 'w=1/[\s^2^(Fo^2^)+(0.1000P)^2^] where P=(Fo^2^+2Fc^2^)/3'
_refine_ls_weighting_scheme calc
_refine_ls_wR_factor_gt 0.1576
_refine_ls_wR_factor_ref 0.1775
_reflns_Friedel_coverage 0.652
_reflns_Friedel_fraction_full 0.765
_reflns_Friedel_fraction_max 0.748
_reflns_number_gt 5579
_reflns_number_total 7351
_reflns_threshold_expression 'I > 2\s(I)'
_cod_data_source_file d1cc02295d2.cif
_cod_data_source_block 20190115dzy
_cod_depositor_comments 'Adding full bibliography for 7128483--7128484.cif.'
_cod_database_code 7128484
_shelx_shelxl_version_number 2016/6
_shelx_space_group_comment
;
The symmetry employed for this shelxl refinement is uniquely defined
by the following loop, which should always be used as a source of
symmetry information in preference to the above space-group names.
They are only intended as comments.
;
_shelx_estimated_absorpt_t_max 0.981
_shelx_estimated_absorpt_t_min 0.868
_olex2_refinement_description
;
1. Fixed Uiso
 At 1.2 times of:
  All C(H) groups, All C(H,H) groups
2.a Secondary CH2 refined with riding coordinates:
 C5(H5A,H5B), C6(H6A,H6B), C7(H7A,H7B), C8(H8A,H8B), C13(H13A,H13B), C14(H14A,
 H14B), C15(H15A,H15B), C16(H16A,H16B), C41(H41A,H41B)
2.b Aromatic/amide H refined with riding coordinates:
 C3(H3), C18(H18), C22(H22), C23(H23), C24(H24), C25(H25), C28(H28), C29(H29),
 C30(H30), C31(H31), C34(H34), C36(H36), C38(H38), C43(H43), C45(H45), C47(H47)
;
_olex2_submission_special_instructions 'No special instructions were received'

loop_
_space_group_symop_operation_xyz
'x, y, z'
'-x, y+1/2, -z'

loop_
_atom_site_label
_atom_site_type_symbol
_atom_site_fract_x
_atom_site_fract_y
_atom_site_fract_z
_atom_site_U_iso_or_equiv
_atom_site_adp_type
_atom_site_occupancy
_atom_site_site_symmetry_order
_atom_site_calc_flag
_atom_site_refinement_flags_posn
_atom_site_refinement_flags_adp
_atom_site_refinement_flags_occupancy
_atom_site_disorder_assembly
_atom_site_disorder_group
P1 P 0.27186(11) 0.2685(2) 0.73340(7) 0.0303(4) Uani 1 1 d . . . . .
F1 F 0.1650(4) -0.1206(6) 0.8969(3) 0.0773(16) Uani 1 1 d . . . . .
F2 F 0.0152(3) -0.0312(6) 0.8711(2) 0.0632(12) Uani 1 1 d . . . . .
F3 F 0.0866(3) -0.0551(5) 0.9762(2) 0.0608(12) Uani 1 1 d . . . . .
F4 F 0.0926(3) 0.6109(5) 1.0100(2) 0.0537(11) Uani 1 1 d . . . . .
F5 F 0.1806(4) 0.4531(6) 1.08201(18) 0.0673(14) Uani 1 1 d . . . . .
F6 F 0.2517(3) 0.6318(7) 1.0296(2) 0.0809(17) Uani 1 1 d . . . . .
F7 F 0.3897(3) 1.0806(6) 0.9259(3) 0.0744(15) Uani 1 1 d . . . . .
F8 F 0.5397(3) 1.0419(6) 0.9790(2) 0.0768(16) Uani 1 1 d . . . . .
F9 F 0.5098(5) 1.1208(7) 0.8744(3) 0.099(2) Uani 1 1 d . . . . .
F10 F 0.6771(6) 0.4644(12) 0.9574(3) 0.163(4) Uani 1 1 d . . . . .
F11 F 0.7283(4) 0.5896(8) 0.8848(6) 0.164(4) Uani 1 1 d . . . . .
F12 F 0.6475(3) 0.3813(6) 0.8564(2) 0.0670(13) Uani 1 1 d . . . . .
O1 O 0.1724(3) 0.2947(5) 0.67357(18) 0.0300(10) Uani 1 1 d . . . . .
O2 O 0.3567(3) 0.3665(6) 0.70225(18) 0.0331(10) Uani 1 1 d . . . . .
O3 O 0.0016(4) 0.0676(7) 0.7034(3) 0.0516(13) Uani 1 1 d . . . . .
O4 O -0.0366(3) 0.2342(7) 0.6175(2) 0.0477(13) Uani 1 1 d . . . . .
O5 O 0.5715(4) 0.4633(8) 0.6937(3) 0.0632(15) Uani 1 1 d . . . . .
O6 O 0.7226(4) 0.3761(10) 0.6963(4) 0.100(3) Uani 1 1 d . . . . .
N1 N 0.2627(4) 0.4023(6) 0.7961(2) 0.0302(12) Uani 1 1 d . . . . .
N2 N -0.0168(4) 0.2039(8) 0.6794(3) 0.0414(15) Uani 1 1 d . . . . .
N3 N 0.6331(5) 0.3570(9) 0.6990(3) 0.0558(18) Uani 1 1 d . . . . .
C1 C 0.1500(4) 0.4449(8) 0.6432(3) 0.0279(13) Uani 1 1 d . . . . .
C2 C 0.0703(5) 0.5323(8) 0.6599(3) 0.0325(15) Uani 1 1 d . . . . .
C3 C 0.0521(5) 0.6838(9) 0.6279(3) 0.0393(16) Uani 1 1 d . . . . .
H3 H -0.003627 0.744973 0.635952 0.047 Uiso 1 1 calc R . . . .
C4 C 0.1130(5) 0.7464(8) 0.5852(3) 0.0350(15) Uani 1 1 d . . . . .
C5 C 0.0874(6) 0.9073(9) 0.5538(4) 0.0498(19) Uani 1 1 d . . . . .
H5A H 0.058113 0.973629 0.586341 0.060 Uiso 1 1 calc R . . . .
H5B H 0.035395 0.894581 0.511388 0.060 Uiso 1 1 calc R . . . .
C6 C 0.1774(6) 0.9940(11) 0.5361(4) 0.060(2) Uani 1 1 d . . . . .
H6A H 0.153877 1.088949 0.507562 0.072 Uiso 1 1 calc R . . . .
H6B H 0.222027 1.031153 0.578886 0.072 Uiso 1 1 calc R . . . .
C7 C 0.2358(6) 0.8851(10) 0.4971(4) 0.054(2) Uani 1 1 d . . . . .
H7A H 0.191374 0.849474 0.453928 0.064 Uiso 1 1 calc R . . . .
H7B H 0.293002 0.944698 0.484792 0.064 Uiso 1 1 calc R . . . .
C8 C 0.2752(5) 0.7413(9) 0.5400(3) 0.0402(16) Uani 1 1 d . . . . .
H8A H 0.332482 0.774834 0.576418 0.048 Uiso 1 1 calc R . . . .
H8B H 0.301046 0.662653 0.510334 0.048 Uiso 1 1 calc R . . . .
C9 C 0.1951(5) 0.6602(8) 0.5738(3) 0.0330(15) Uani 1 1 d . . . . .
C10 C 0.2109(5) 0.5035(8) 0.5995(3) 0.0329(15) Uani 1 1 d . . . . .
C11 C 0.2917(4) 0.3979(8) 0.5817(3) 0.0274(14) Uani 1 1 d . . . . .
C12 C 0.2935(4) 0.3587(8) 0.5123(3) 0.0326(15) Uani 1 1 d . . . . .
C13 C 0.2072(5) 0.4057(9) 0.4543(3) 0.0381(16) Uani 1 1 d . . . . .
H13A H 0.148709 0.335569 0.455801 0.046 Uiso 1 1 calc R . . . .
H13B H 0.186809 0.516819 0.461919 0.046 Uiso 1 1 calc R . . . .
C14 C 0.2336(6) 0.3942(10) 0.3839(3) 0.0452(18) Uani 1 1 d . . . . .
H14A H 0.171659 0.407326 0.348214 0.054 Uiso 1 1 calc R . . . .
H14B H 0.280740 0.481322 0.378133 0.054 Uiso 1 1 calc R . . . .
C15 C 0.2816(6) 0.2353(10) 0.3743(3) 0.0482(19) Uani 1 1 d . . . . .
H15A H 0.292591 0.225990 0.326457 0.058 Uiso 1 1 calc R . . . .
H15B H 0.236383 0.147475 0.382575 0.058 Uiso 1 1 calc R . . . .
C16 C 0.3822(5) 0.2228(9) 0.4248(3) 0.0430(18) Uani 1 1 d . . . . .
H16A H 0.431440 0.295918 0.409992 0.052 Uiso 1 1 calc R . . . .
H16B H 0.408410 0.112508 0.423816 0.052 Uiso 1 1 calc R . . . .
C17 C 0.3726(4) 0.2645(8) 0.4986(3) 0.0306(14) Uani 1 1 d . . . . .
C18 C 0.4432(5) 0.2022(8) 0.5522(3) 0.0337(15) Uani 1 1 d . . . . .
H18 H 0.496138 0.137536 0.542017 0.040 Uiso 1 1 calc R . . . .
C19 C 0.4388(4) 0.2320(8) 0.6209(3) 0.0307(15) Uani 1 1 d . . . . .
C20 C 0.3622(4) 0.3296(8) 0.6330(3) 0.0313(15) Uani 1 1 d . . . . .
C21 C 0.5083(5) 0.1419(9) 0.6766(3) 0.0374(16) Uani 1 1 d . . . . .
C22 C 0.4811(5) -0.0179(10) 0.6909(3) 0.0430(17) Uani 1 1 d . . . . .
H22 H 0.417019 -0.059116 0.669756 0.052 Uiso 1 1 calc R . . . .
C23 C 0.5477(6) -0.1119(11) 0.7355(4) 0.054(2) Uani 1 1 d . . . . .
H23 H 0.530070 -0.219097 0.743512 0.065 Uiso 1 1 calc R . . . .
C24 C 0.6399(5) -0.0523(11) 0.7686(3) 0.0479(19) Uani 1 1 d . . . . .
H24 H 0.683783 -0.118565 0.800058 0.058 Uiso 1 1 calc R . . . .
C25 C 0.6693(5) 0.0994(10) 0.7572(3) 0.0448(18) Uani 1 1 d . . . . .
H25 H 0.733050 0.139545 0.779553 0.054 Uiso 1 1 calc R . . . .
C26 C 0.6017(5) 0.1944(9) 0.7110(4) 0.0450(18) Uani 1 1 d . . . . .
C27 C 0.0157(5) 0.4875(9) 0.7145(3) 0.0357(16) Uani 1 1 d . . . . .
C28 C 0.0022(5) 0.6057(10) 0.7630(3) 0.0426(17) Uani 1 1 d . . . . .
H28 H 0.023247 0.712143 0.756893 0.051 Uiso 1 1 calc R . . . .
C29 C -0.0406(5) 0.5704(11) 0.8192(4) 0.053(2) Uani 1 1 d . . . . .
H29 H -0.049813 0.653580 0.850013 0.063 Uiso 1 1 calc R . . . .
C30 C -0.0703(5) 0.4181(11) 0.8313(4) 0.052(2) Uani 1 1 d . . . . .
H30 H -0.098192 0.394947 0.870690 0.062 Uiso 1 1 calc R . . . .
C31 C -0.0586(4) 0.2987(10) 0.7850(3) 0.0446(18) Uani 1 1 d . . . . .
H31 H -0.078033 0.192277 0.792747 0.054 Uiso 1 1 calc R . . . .
C32 C -0.0189(4) 0.3338(9) 0.7278(3) 0.0371(16) Uani 1 1 d . . . . .
C33 C 0.2215(4) 0.3544(8) 0.8541(3) 0.0304(14) Uani 1 1 d . . . . .
C34 C 0.1802(5) 0.2023(9) 0.8567(3) 0.0359(16) Uani 1 1 d . . . . .
H34 H 0.178009 0.131481 0.818946 0.043 Uiso 1 1 calc R . . . .
C35 C 0.1423(4) 0.1528(8) 0.9134(3) 0.0360(15) Uani 1 1 d . . . . .
C36 C 0.1407(4) 0.2577(9) 0.9681(3) 0.0362(15) Uani 1 1 d . . . . .
H36 H 0.112259 0.226135 1.006246 0.043 Uiso 1 1 calc R . . . .
C37 C 0.1817(4) 0.4091(8) 0.9653(3) 0.0340(15) Uani 1 1 d . . . . .
C38 C 0.2222(4) 0.4575(9) 0.9086(3) 0.0343(15) Uani 1 1 d . . . . .
H38 H 0.250237 0.561352 0.907743 0.041 Uiso 1 1 calc R . . . .
C39 C 0.1770(5) 0.5241(10) 1.0206(3) 0.0427(18) Uani 1 1 d . . . . .
C40 C 0.1031(5) -0.0104(9) 0.9151(4) 0.0413(17) Uani 1 1 d . . . . .
C41 C 0.2820(4) 0.5754(8) 0.7879(3) 0.0311(14) Uani 1 1 d . . . . .
H41A H 0.225109 0.636812 0.799606 0.037 Uiso 1 1 calc R . . . .
H41B H 0.283532 0.596664 0.738911 0.037 Uiso 1 1 calc R . . . .
C42 C 0.3799(4) 0.6358(9) 0.8320(3) 0.0321(15) Uani 1 1 d . . . . .
C43 C 0.3838(4) 0.7907(8) 0.8563(3) 0.0326(14) Uani 1 1 d . . . . .
H43 H 0.324493 0.854484 0.847320 0.039 Uiso 1 1 calc R . . . .
C44 C 0.4729(5) 0.8556(8) 0.8936(3) 0.0328(14) Uani 1 1 d . . . . .
C45 C 0.5601(5) 0.7609(9) 0.9072(3) 0.0375(15) Uani 1 1 d . . . . .
H45 H 0.621133 0.801072 0.933780 0.045 Uiso 1 1 calc R . . . .
C46 C 0.5549(5) 0.6073(9) 0.8808(3) 0.0361(15) Uani 1 1 d . . . . .
C47 C 0.4664(5) 0.5421(8) 0.8434(3) 0.0352(15) Uani 1 1 d . . . . .
H47 H 0.465087 0.436194 0.826042 0.042 Uiso 1 1 calc R . . . .
C48 C 0.6492(5) 0.5089(11) 0.8934(4) 0.056(2) Uani 1 1 d . . . . .
C49 C 0.4785(5) 1.0208(10) 0.9185(4) 0.0454(18) Uani 1 1 d . . . . .

loop_
_atom_site_aniso_label
_atom_site_aniso_U_11
_atom_site_aniso_U_22
_atom_site_aniso_U_33
_atom_site_aniso_U_23
_atom_site_aniso_U_13
_atom_site_aniso_U_12
P1 0.0340(8) 0.0287(10) 0.0291(7) 0.0008(7) 0.0084(6) 0.0013(7)
F1 0.085(3) 0.028(3) 0.141(4) -0.003(3) 0.075(3) 0.002(2)
F2 0.065(3) 0.047(3) 0.073(3) 0.006(2) 0.002(2) -0.020(2)
F3 0.081(3) 0.044(3) 0.065(3) 0.018(2) 0.032(2) -0.005(2)
F4 0.061(2) 0.044(3) 0.062(2) -0.004(2) 0.026(2) 0.018(2)
F5 0.105(4) 0.066(3) 0.034(2) 0.002(2) 0.020(2) 0.023(3)
F6 0.069(3) 0.102(4) 0.084(3) -0.060(3) 0.043(2) -0.042(3)
F7 0.048(3) 0.060(4) 0.112(4) -0.037(3) 0.008(2) 0.009(2)
F8 0.064(3) 0.068(4) 0.088(3) -0.049(3) -0.011(2) 0.012(3)
F9 0.167(6) 0.028(3) 0.120(4) -0.009(3) 0.073(4) -0.016(4)
F10 0.186(7) 0.206(10) 0.073(4) -0.024(5) -0.036(4) 0.153(8)
F11 0.044(3) 0.061(5) 0.384(13) -0.023(6) 0.038(5) 0.008(3)
F12 0.054(3) 0.052(3) 0.086(3) -0.025(3) -0.008(2) 0.015(2)
O1 0.034(2) 0.026(3) 0.0307(19) -0.0010(19) 0.0078(16) 0.0004(19)
O2 0.035(2) 0.041(3) 0.0245(19) -0.0053(19) 0.0084(16) -0.003(2)
O3 0.059(3) 0.036(4) 0.063(3) 0.000(3) 0.020(3) -0.004(3)
O4 0.048(3) 0.049(4) 0.043(3) -0.007(2) 0.003(2) -0.003(2)
O5 0.062(3) 0.051(4) 0.075(4) 0.008(3) 0.008(3) -0.006(3)
O6 0.045(3) 0.087(6) 0.166(7) 0.049(5) 0.017(4) -0.011(3)
N1 0.036(3) 0.025(3) 0.033(3) 0.004(2) 0.014(2) -0.004(2)
N2 0.035(3) 0.044(4) 0.044(3) -0.002(3) 0.006(2) -0.006(3)
N3 0.050(4) 0.050(5) 0.067(4) 0.019(3) 0.008(3) 0.000(4)
C1 0.037(3) 0.023(4) 0.024(3) 0.001(2) 0.007(2) -0.003(3)
C2 0.038(3) 0.026(4) 0.034(3) -0.004(3) 0.006(3) 0.005(3)
C3 0.039(3) 0.037(5) 0.043(4) -0.004(3) 0.010(3) 0.008(3)
C4 0.043(3) 0.022(4) 0.037(3) -0.001(3) 0.001(3) 0.004(3)
C5 0.066(5) 0.030(5) 0.056(4) 0.003(4) 0.020(4) 0.005(4)
C6 0.072(5) 0.032(5) 0.076(5) 0.010(4) 0.015(4) -0.001(4)
C7 0.069(5) 0.033(5) 0.062(5) 0.013(4) 0.022(4) -0.006(4)
C8 0.056(4) 0.027(4) 0.040(3) 0.002(3) 0.016(3) -0.002(3)
C9 0.042(3) 0.030(4) 0.026(3) 0.000(3) 0.005(2) 0.002(3)
C10 0.039(3) 0.027(4) 0.031(3) -0.005(3) 0.004(3) -0.002(3)
C11 0.033(3) 0.023(4) 0.029(3) 0.004(3) 0.011(2) 0.002(3)
C12 0.040(3) 0.029(4) 0.030(3) 0.002(3) 0.010(3) -0.005(3)
C13 0.047(4) 0.036(4) 0.030(3) 0.007(3) 0.004(3) 0.001(3)
C14 0.059(4) 0.045(5) 0.031(3) 0.005(3) 0.007(3) 0.005(4)
C15 0.070(5) 0.044(5) 0.031(3) -0.002(3) 0.009(3) 0.004(4)
C16 0.058(4) 0.040(5) 0.034(3) 0.004(3) 0.016(3) 0.005(3)
C17 0.041(3) 0.026(4) 0.026(3) 0.000(3) 0.011(2) -0.002(3)
C18 0.037(3) 0.037(4) 0.030(3) -0.002(3) 0.012(2) 0.000(3)
C19 0.029(3) 0.030(4) 0.033(3) 0.000(3) 0.007(2) 0.000(3)
C20 0.037(3) 0.033(4) 0.027(3) -0.001(3) 0.013(2) -0.005(3)
C21 0.037(3) 0.047(5) 0.029(3) -0.003(3) 0.010(3) 0.008(3)
C22 0.054(4) 0.040(5) 0.034(3) -0.004(3) 0.008(3) 0.012(4)
C23 0.081(6) 0.036(5) 0.050(4) 0.005(4) 0.023(4) 0.006(4)
C24 0.049(4) 0.056(6) 0.039(4) 0.001(4) 0.008(3) 0.010(4)
C25 0.050(4) 0.047(5) 0.036(3) 0.001(3) 0.004(3) 0.005(4)
C26 0.042(4) 0.044(5) 0.051(4) 0.010(3) 0.013(3) 0.002(3)
C27 0.033(3) 0.037(4) 0.038(3) -0.002(3) 0.008(3) 0.004(3)
C28 0.042(4) 0.038(5) 0.049(4) -0.009(3) 0.013(3) -0.004(3)
C29 0.049(4) 0.064(7) 0.051(4) -0.012(4) 0.022(3) 0.004(4)
C30 0.048(4) 0.062(6) 0.049(4) 0.005(4) 0.019(3) 0.008(4)
C31 0.033(3) 0.047(5) 0.057(4) 0.012(4) 0.018(3) 0.006(3)
C32 0.034(3) 0.035(4) 0.043(3) -0.006(3) 0.009(3) -0.002(3)
C33 0.034(3) 0.029(4) 0.030(3) 0.002(3) 0.010(2) 0.001(3)
C34 0.040(3) 0.029(4) 0.043(4) -0.004(3) 0.018(3) -0.002(3)
C35 0.033(3) 0.030(4) 0.048(4) 0.006(3) 0.015(3) 0.005(3)
C36 0.029(3) 0.045(5) 0.036(3) 0.003(3) 0.011(2) 0.004(3)
C37 0.029(3) 0.033(4) 0.041(3) 0.005(3) 0.011(3) 0.003(3)
C38 0.034(3) 0.040(5) 0.032(3) 0.002(3) 0.012(3) -0.001(3)
C39 0.040(4) 0.051(5) 0.039(4) 0.002(3) 0.012(3) -0.006(4)
C40 0.038(4) 0.027(4) 0.064(4) -0.003(3) 0.022(3) -0.002(3)
C41 0.030(3) 0.025(4) 0.037(3) -0.001(3) 0.004(2) -0.002(3)
C42 0.037(3) 0.034(4) 0.027(3) 0.000(3) 0.013(2) -0.006(3)
C43 0.035(3) 0.026(4) 0.039(3) -0.001(3) 0.011(2) 0.001(3)
C44 0.040(3) 0.022(4) 0.039(3) -0.001(3) 0.015(3) -0.005(3)
C45 0.039(3) 0.038(4) 0.036(3) -0.007(3) 0.009(3) -0.007(3)
C46 0.037(3) 0.031(4) 0.040(3) 0.004(3) 0.007(3) 0.004(3)
C47 0.043(4) 0.024(4) 0.038(3) 0.000(3) 0.007(3) -0.001(3)
C48 0.038(4) 0.053(6) 0.071(5) -0.016(5) -0.006(3) 0.010(4)
C49 0.041(4) 0.045(5) 0.052(4) -0.014(4) 0.014(3) -0.007(4)

loop_
_atom_type_symbol
_atom_type_description
_atom_type_scat_dispersion_real
_atom_type_scat_dispersion_imag
_atom_type_scat_source
C C 0.0148 0.0070 'International Tables Vol C Tables 4.2.6.8 and 6.1.1.4'
H H 0.0000 0.0000 'International Tables Vol C Tables 4.2.6.8 and 6.1.1.4'
F F 0.0599 0.0411 'International Tables Vol C Tables 4.2.6.8 and 6.1.1.4'
N N 0.0241 0.0134 'International Tables Vol C Tables 4.2.6.8 and 6.1.1.4'
O O 0.0412 0.0250 'International Tables Vol C Tables 4.2.6.8 and 6.1.1.4'
P P 0.2596 0.3354 'International Tables Vol C Tables 4.2.6.8 and 6.1.1.4'

loop_
_geom_angle_atom_site_label_1
_geom_angle_atom_site_label_2
_geom_angle_atom_site_label_3
_geom_angle
_geom_angle_site_symmetry_1
_geom_angle_site_symmetry_3
_geom_angle_publ_flag
O1 P1 O2 101.5(2) . . ?
O1 P1 N1 106.0(2) . . ?
O2 P1 N1 95.9(2) . . ?
C1 O1 P1 120.9(4) . . ?
C20 O2 P1 115.5(4) . . ?
C33 N1 P1 119.9(4) . . ?
C33 N1 C41 117.7(5) . . ?
C41 N1 P1 121.7(4) . . ?
O3 N2 C32 117.5(6) . . ?
O4 N2 O3 124.1(6) . . ?
O4 N2 C32 118.4(6) . . ?
O5 N3 O6 124.5(8) . . ?
O5 N3 C26 119.0(6) . . ?
O6 N3 C26 116.5(7) . . ?
C2 C1 O1 118.8(5) . . ?
C2 C1 C10 122.7(6) . . ?
C10 C1 O1 118.5(5) . . ?
C1 C2 C3 116.0(6) . . ?
C1 C2 C27 124.2(6) . . ?
C3 C2 C27 119.2(6) . . ?
C2 C3 H3 118.8 . . ?
C4 C3 C2 122.4(6) . . ?
C4 C3 H3 118.8 . . ?
C3 C4 C5 118.3(6) . . ?
C9 C4 C3 119.6(6) . . ?
C9 C4 C5 122.1(6) . . ?
C4 C5 H5A 108.9 . . ?
C4 C5 H5B 108.9 . . ?
C4 C5 C6 113.4(6) . . ?
H5A C5 H5B 107.7 . . ?
C6 C5 H5A 108.9 . . ?
C6 C5 H5B 108.9 . . ?
C5 C6 H6A 109.5 . . ?
C5 C6 H6B 109.5 . . ?
H6A C6 H6B 108.1 . . ?
C7 C6 C5 110.6(7) . . ?
C7 C6 H6A 109.5 . . ?
C7 C6 H6B 109.5 . . ?
C6 C7 H7A 109.5 . . ?
C6 C7 H7B 109.5 . . ?
H7A C7 H7B 108.1 . . ?
C8 C7 C6 110.9(6) . . ?
C8 C7 H7A 109.5 . . ?
C8 C7 H7B 109.5 . . ?
C7 C8 H8A 108.9 . . ?
C7 C8 H8B 108.9 . . ?
C7 C8 C9 113.3(6) . . ?
H8A C8 H8B 107.7 . . ?
C9 C8 H8A 108.9 . . ?
C9 C8 H8B 108.9 . . ?
C4 C9 C8 119.9(6) . . ?
C4 C9 C10 119.9(6) . . ?
C10 C9 C8 119.9(6) . . ?
C1 C10 C9 119.0(6) . . ?
C1 C10 C11 118.9(6) . . ?
C9 C10 C11 122.0(6) . . ?
C12 C11 C10 121.0(5) . . ?
C20 C11 C10 120.2(5) . . ?
C20 C11 C12 118.6(5) . . ?
C11 C12 C13 121.1(5) . . ?
C17 C12 C11 118.6(5) . . ?
C17 C12 C13 120.1(5) . . ?
C12 C13 H13A 108.9 . . ?
C12 C13 H13B 108.9 . . ?
H13A C13 H13B 107.7 . . ?
C14 C13 C12 113.4(5) . . ?
C14 C13 H13A 108.9 . . ?
C14 C13 H13B 108.9 . . ?
C13 C14 H14A 109.4 . . ?
C13 C14 H14B 109.4 . . ?
H14A C14 H14B 108.0 . . ?
C15 C14 C13 111.0(6) . . ?
C15 C14 H14A 109.4 . . ?
C15 C14 H14B 109.4 . . ?
C14 C15 H15A 109.8 . . ?
C14 C15 H15B 109.8 . . ?
C14 C15 C16 109.2(6) . . ?
H15A C15 H15B 108.3 . . ?
C16 C15 H15A 109.8 . . ?
C16 C15 H15B 109.8 . . ?
C15 C16 H16A 109.2 . . ?
C15 C16 H16B 109.2 . . ?
C15 C16 C17 112.2(5) . . ?
H16A C16 H16B 107.9 . . ?
C17 C16 H16A 109.2 . . ?
C17 C16 H16B 109.2 . . ?
C12 C17 C16 121.7(5) . . ?
C18 C17 C12 120.2(5) . . ?
C18 C17 C16 118.1(6) . . ?
C17 C18 H18 119.1 . . ?
C17 C18 C19 121.7(6) . . ?
C19 C18 H18 119.1 . . ?
C18 C19 C21 119.0(5) . . ?
C20 C19 C18 117.0(5) . . ?
C20 C19 C21 123.6(5) . . ?
C11 C20 O2 117.5(5) . . ?
C11 C20 C19 123.7(5) . . ?
C19 C20 O2 118.7(5) . . ?
C22 C21 C19 117.8(6) . . ?
C26 C21 C19 125.5(7) . . ?
C26 C21 C22 116.4(6) . . ?
C21 C22 H22 120.0 . . ?
C23 C22 C21 120.0(7) . . ?
C23 C22 H22 120.0 . . ?
C22 C23 H23 119.6 . . ?
C22 C23 C24 120.9(8) . . ?
C24 C23 H23 119.6 . . ?
C23 C24 H24 119.3 . . ?
C25 C24 C23 121.5(7) . . ?
C25 C24 H24 119.3 . . ?
C24 C25 H25 121.2 . . ?
C24 C25 C26 117.5(7) . . ?
C26 C25 H25 121.2 . . ?
C21 C26 N3 118.8(6) . . ?
C21 C26 C25 123.7(7) . . ?
C25 C26 N3 117.4(7) . . ?
C28 C27 C2 118.0(7) . . ?
C32 C27 C2 127.0(6) . . ?
C32 C27 C28 114.7(6) . . ?
C27 C28 H28 119.1 . . ?
C29 C28 C27 121.8(8) . . ?
C29 C28 H28 119.1 . . ?
C28 C29 H29 119.2 . . ?
C30 C29 C28 121.5(7) . . ?
C30 C29 H29 119.2 . . ?
C29 C30 H30 120.7 . . ?
C29 C30 C31 118.6(7) . . ?
C31 C30 H30 120.7 . . ?
C30 C31 H31 119.9 . . ?
C32 C31 C30 120.3(7) . . ?
C32 C31 H31 119.9 . . ?
C27 C32 N2 120.5(6) . . ?
C31 C32 N2 116.4(6) . . ?
C31 C32 C27 123.1(6) . . ?
C34 C33 N1 120.5(5) . . ?
C38 C33 N1 120.6(6) . . ?
C38 C33 C34 118.8(5) . . ?
C33 C34 H34 119.4 . . ?
C35 C34 C33 121.1(6) . . ?
C35 C34 H34 119.4 . . ?
C34 C35 C36 120.3(7) . . ?
C34 C35 C40 119.3(6) . . ?
C36 C35 C40 120.4(6) . . ?
C35 C36 H36 120.8 . . ?
C37 C36 C35 118.4(6) . . ?
C37 C36 H36 120.8 . . ?
C36 C37 C38 121.1(6) . . ?
C36 C37 C39 119.5(6) . . ?
C38 C37 C39 119.3(6) . . ?
C33 C38 C37 120.2(7) . . ?
C33 C38 H38 119.9 . . ?
C37 C38 H38 119.9 . . ?
F4 C39 F5 105.2(5) . . ?
F4 C39 F6 104.7(6) . . ?
F4 C39 C37 113.6(5) . . ?
F5 C39 C37 112.7(6) . . ?
F6 C39 F5 106.4(5) . . ?
F6 C39 C37 113.5(5) . . ?
F1 C40 C35 112.8(5) . . ?
F2 C40 F1 104.9(6) . . ?
F2 C40 C35 112.6(6) . . ?
F3 C40 F1 106.0(6) . . ?
F3 C40 F2 105.7(5) . . ?
F3 C40 C35 114.2(6) . . ?
N1 C41 H41A 108.7 . . ?
N1 C41 H41B 108.7 . . ?
N1 C41 C42 114.4(5) . . ?
H41A C41 H41B 107.6 . . ?
C42 C41 H41A 108.7 . . ?
C42 C41 H41B 108.7 . . ?
C43 C42 C41 118.8(6) . . ?
C43 C42 C47 120.0(6) . . ?
C47 C42 C41 121.0(6) . . ?
C42 C43 H43 119.3 . . ?
C42 C43 C44 121.4(6) . . ?
C44 C43 H43 119.3 . . ?
C43 C44 C45 119.2(6) . . ?
C43 C44 C49 121.9(6) . . ?
C45 C44 C49 118.9(6) . . ?
C44 C45 H45 120.8 . . ?
C46 C45 C44 118.3(6) . . ?
C46 C45 H45 120.8 . . ?
C45 C46 C47 122.7(6) . . ?
C45 C46 C48 118.1(6) . . ?
C47 C46 C48 119.2(7) . . ?
C42 C47 C46 118.3(6) . . ?
C42 C47 H47 120.8 . . ?
C46 C47 H47 120.8 . . ?
F10 C48 C46 113.1(7) . . ?
F11 C48 F10 100.7(8) . . ?
F11 C48 C46 112.7(8) . . ?
F12 C48 F10 106.5(8) . . ?
F12 C48 F11 106.2(7) . . ?
F12 C48 C46 116.1(6) . . ?
F7 C49 F9 104.1(7) . . ?
F7 C49 C44 113.7(6) . . ?
F8 C49 F7 105.5(5) . . ?
F8 C49 F9 106.5(6) . . ?
F8 C49 C44 114.3(6) . . ?
F9 C49 C44 111.8(5) . . ?

loop_
_geom_bond_atom_site_label_1
_geom_bond_atom_site_label_2
_geom_bond_distance
_geom_bond_site_symmetry_2
_geom_bond_publ_flag
P1 O1 1.624(4) . ?
P1 O2 1.626(4) . ?
P1 N1 1.694(5) . ?
F1 C40 1.341(8) . ?
F2 C40 1.341(8) . ?
F3 C40 1.327(8) . ?
F4 C39 1.335(8) . ?
F5 C39 1.346(8) . ?
F6 C39 1.339(8) . ?
F7 C49 1.335(8) . ?
F8 C49 1.327(8) . ?
F9 C49 1.337(9) . ?
F10 C48 1.305(10) . ?
F11 C48 1.304(11) . ?
F12 C48 1.292(9) . ?
O1 C1 1.401(7) . ?
O2 C20 1.421(6) . ?
O3 N2 1.242(8) . ?
O4 N2 1.227(7) . ?
O5 N3 1.208(8) . ?
O6 N3 1.232(8) . ?
N1 C33 1.429(7) . ?
N1 C41 1.486(8) . ?
N2 C32 1.454(9) . ?
N3 C26 1.459(10) . ?
C1 C2 1.394(9) . ?
C1 C10 1.395(8) . ?
C2 C3 1.417(10) . ?
C2 C27 1.472(9) . ?
C3 H3 0.9500 . ?
C3 C4 1.393(9) . ?
C4 C5 1.496(10) . ?
C4 C9 1.378(9) . ?
C5 H5A 0.9900 . ?
C5 H5B 0.9900 . ?
C5 C6 1.515(11) . ?
C6 H6A 0.9900 . ?
C6 H6B 0.9900 . ?
C6 C7 1.513(12) . ?
C7 H7A 0.9900 . ?
C7 H7B 0.9900 . ?
C7 C8 1.509(10) . ?
C8 H8A 0.9900 . ?
C8 H8B 0.9900 . ?
C8 C9 1.538(9) . ?
C9 C10 1.408(10) . ?
C10 C11 1.499(9) . ?
C11 C12 1.418(8) . ?
C11 C20 1.374(8) . ?
C12 C13 1.520(8) . ?
C12 C17 1.397(9) . ?
C13 H13A 0.9900 . ?
C13 H13B 0.9900 . ?
C13 C14 1.509(8) . ?
C14 H14A 0.9900 . ?
C14 H14B 0.9900 . ?
C14 C15 1.507(11) . ?
C15 H15A 0.9900 . ?
C15 H15B 0.9900 . ?
C15 C16 1.526(9) . ?
C16 H16A 0.9900 . ?
C16 H16B 0.9900 . ?
C16 C17 1.533(8) . ?
C17 C18 1.384(8) . ?
C18 H18 0.9500 . ?
C18 C19 1.396(8) . ?
C19 C20 1.376(8) . ?
C19 C21 1.504(9) . ?
C21 C22 1.431(11) . ?
C21 C26 1.383(9) . ?
C22 H22 0.9500 . ?
C22 C23 1.377(10) . ?
C23 H23 0.9500 . ?
C23 C24 1.384(11) . ?
C24 H24 0.9500 . ?
C24 C25 1.362(11) . ?
C25 H25 0.9500 . ?
C25 C26 1.406(10) . ?
C27 C28 1.417(10) . ?
C27 C32 1.411(10) . ?
C28 H28 0.9500 . ?
C28 C29 1.382(10) . ?
C29 H29 0.9500 . ?
C29 C30 1.372(12) . ?
C30 H30 0.9500 . ?
C30 C31 1.387(11) . ?
C31 H31 0.9500 . ?
C31 C32 1.375(9) . ?
C33 C34 1.395(9) . ?
C33 C38 1.381(9) . ?
C34 H34 0.9500 . ?
C34 C35 1.385(9) . ?
C35 C36 1.398(9) . ?
C35 C40 1.468(10) . ?
C36 H36 0.9500 . ?
C36 C37 1.389(10) . ?
C37 C38 1.402(8) . ?
C37 C39 1.468(10) . ?
C38 H38 0.9500 . ?
C41 H41A 0.9900 . ?
C41 H41B 0.9900 . ?
C41 C42 1.523(8) . ?
C42 C43 1.380(10) . ?
C42 C47 1.389(9) . ?
C43 H43 0.9500 . ?
C43 C44 1.394(9) . ?
C44 C45 1.403(9) . ?
C44 C49 1.465(10) . ?
C45 H45 0.9500 . ?
C45 C46 1.383(10) . ?
C46 C47 1.390(9) . ?
C46 C48 1.498(10) . ?
C47 H47 0.9500 . ?
